data_4064704
loop_
_publ_author_name
'Xu, Bin'
'Huang, Lingling'
'Yang, Zijian'
'Yao, Yingming'
'Zhang, Yong'
'Shen, Qi'

_publ_section_title
;
 Synthesis and Structural Diversity of Heterobimetallic
 Lanthanide--Potassium Complexes and Catalytic Activity for Amidation of
 Aldehydes with Amines
;
_journal_issue 13
_journal_name_full Organometallics
_journal_page_first 3588
_journal_paper_doi 10.1021/om200283j
_journal_volume 30
_journal_year 2011
_chemical_formula_moiety 'C62 H92 K O8 Sm, 0.5(C7 H8), 0.5(C4 H8 O)'
_chemical_formula_sum 'C67.5 H100 K O8.5 Sm'
_chemical_formula_weight 1236.92
_chemical_name_systematic
; 
 ? 
;
_space_group_IT_number 2
_symmetry_cell_setting triclinic
_symmetry_Int_Tables_number 2
_symmetry_space_group_name_Hall '-P 1'
_symmetry_space_group_name_H-M 'P -1'
_atom_sites_solution_hydrogens geom
_atom_sites_solution_primary direct
_atom_sites_solution_secondary difmap
_audit_creation_method SHELXL-97
_cell_angle_alpha 111.279(4)
_cell_angle_beta 92.015(2)
_cell_angle_gamma 107.289(4)
_cell_formula_units_Z 2
_cell_length_a 13.071(2)
_cell_length_b 16.239(3)
_cell_length_c 18.208(3)
_cell_measurement_reflns_used 12085
_cell_measurement_temperature 293(2)
_cell_measurement_theta_max 25.3
_cell_measurement_theta_min 3.1
_cell_volume 3393.9(10)
_computing_cell_refinement CrystalClear
_computing_data_collection CrystalClear
_computing_data_reduction CrystalStructure
_computing_structure_refinement 'SHELXL-97 (Sheldrick, 1997)'
_computing_structure_solution 'SHELXS-97 (Sheldrick, 1990)'
_diffrn_ambient_temperature 293(2)
_diffrn_detector_area_resol_mean 7.31
_diffrn_measured_fraction_theta_full 0.992
_diffrn_measured_fraction_theta_max 0.992
_diffrn_measurement_device_type 'Rigaku Mercury'
_diffrn_measurement_method \w
_diffrn_radiation_monochromator graphite
_diffrn_radiation_source 'fine-focus sealed tube'
_diffrn_radiation_type MoK\a
_diffrn_radiation_wavelength 0.71070
_diffrn_reflns_av_R_equivalents 0.0712
_diffrn_reflns_av_sigmaI/netI 0.0919
_diffrn_reflns_limit_h_max 14
_diffrn_reflns_limit_h_min -15
_diffrn_reflns_limit_k_max 19
_diffrn_reflns_limit_k_min -19
_diffrn_reflns_limit_l_max 18
_diffrn_reflns_limit_l_min -21
_diffrn_reflns_number 33076
_diffrn_reflns_theta_full 25.35
_diffrn_reflns_theta_max 25.35
_diffrn_reflns_theta_min 3.09
_exptl_absorpt_coefficient_mu 0.976
_exptl_absorpt_correction_T_max 0.822
_exptl_absorpt_correction_T_min 0.492
_exptl_absorpt_correction_type multi-scan
_exptl_absorpt_process_details 'Jacobson, R. (1998) Private communication'
_exptl_crystal_colour colorless
_exptl_crystal_density_diffrn 1.210
_exptl_crystal_density_method 'not measured'
_exptl_crystal_description block
_exptl_crystal_F_000 1308
_exptl_crystal_size_max 0.50
_exptl_crystal_size_mid 0.30
_exptl_crystal_size_min 0.20
_refine_diff_density_max 1.087
_refine_diff_density_min -0.947
_refine_diff_density_rms 0.097
_refine_ls_extinction_method none
_refine_ls_goodness_of_fit_ref 1.154
_refine_ls_hydrogen_treatment mixed
_refine_ls_matrix_type full
_refine_ls_number_parameters 693
_refine_ls_number_reflns 12344
_refine_ls_number_restraints 35
_refine_ls_restrained_S_all 1.157
_refine_ls_R_factor_all 0.1073
_refine_ls_R_factor_gt 0.0828
_refine_ls_shift/su_max 0.002
_refine_ls_shift/su_mean 0.000
_refine_ls_structure_factor_coef Fsqd
_refine_ls_weighting_details 'calc w=1/[\s^2^(Fo^2^)+(0.0741P)^2^+4.0218P] where P=(Fo^2^+2Fc^2^)/3'
_refine_ls_weighting_scheme calc
_refine_ls_wR_factor_gt 0.1775
_refine_ls_wR_factor_ref 0.1912
_reflns_number_gt 9757
_reflns_number_total 12344
_reflns_threshold_expression >2sigma(I)
_cod_data_source_file om200283j_si_002.cif
_cod_data_source_block complex3
_cod_original_cell_volume 3394.0(10)
_cod_original_formula_sum 'C67.50 H100 K O8.50 Sm'
_cod_database_code 4064704

loop_
_symmetry_equiv_pos_as_xyz
'x, y, z'
'-x, -y, -z'

loop_
_atom_site_label
_atom_site_type_symbol
_atom_site_fract_x
_atom_site_fract_y
_atom_site_fract_z
_atom_site_U_iso_or_equiv
_atom_site_adp_type
_atom_site_occupancy
_atom_site_symmetry_multiplicity
_atom_site_calc_flag
_atom_site_refinement_flags
Sm1 Sm 0.09663(3) 0.24143(2) 0.28648(2) 0.04685(15) Uani 1 1 d .
K1 K 0.29723(16) 0.18624(14) 0.41581(11) 0.0737(5) Uani 1 1 d .
O1 O -0.0318(4) 0.0999(3) 0.2424(3) 0.0526(12) Uani 1 1 d .
O2 O 0.2350(4) 0.1846(3) 0.2682(3) 0.0555(12) Uani 1 1 d .
O3 O 0.2011(4) 0.3889(3) 0.3127(3) 0.0567(12) Uani 1 1 d .
O4 O 0.1233(4) 0.2609(3) 0.4131(3) 0.0539(12) Uani 1 1 d .
O5 O 0.0593(5) 0.2123(4) 0.1416(3) 0.0712(15) Uani 1 1 d .
O6 O -0.0433(4) 0.3225(4) 0.3203(3) 0.0722(15) Uani 1 1 d .
O7 O 0.3696(16) 0.0369(13) 0.3621(12) 0.085(7) Uiso 0.50 1 d PD
O7' O 0.3785(14) 0.0456(11) 0.3823(10) 0.070(6) Uiso 0.50 1 d PD
O8 O 0.3454(13) 0.1697(12) 0.5582(10) 0.082(5) Uiso 0.50 1 d PD
O8' O 0.3331(17) 0.1952(15) 0.5641(13) 0.119(8) Uiso 0.50 1 d PD
C1 C -0.0747(6) 0.0069(5) 0.2154(4) 0.0485(16) Uani 1 1 d .
C2 C -0.1848(6) -0.0429(5) 0.1789(4) 0.0563(18) Uani 1 1 d .
C3 C -0.2209(7) -0.1389(6) 0.1511(5) 0.068(2) Uani 1 1 d .
H3 H -0.2922 -0.1713 0.1255 0.082 Uiso 1 1 calc R
C4 C -0.1563(8) -0.1901(6) 0.1593(6) 0.077(2) Uani 1 1 d .
C5 C -0.0507(7) -0.1415(6) 0.1966(5) 0.066(2) Uani 1 1 d .
H5 H -0.0061 -0.1741 0.2039 0.080 Uiso 1 1 calc R
C6 C -0.0099(6) -0.0450(5) 0.2234(4) 0.0541(18) Uani 1 1 d .
C7 C 0.2538(6) 0.1092(5) 0.2159(4) 0.0535(18) Uani 1 1 d .
C8 C 0.3391(6) 0.1188(5) 0.1707(4) 0.0548(18) Uani 1 1 d .
C9 C 0.3520(6) 0.0386(6) 0.1163(4) 0.063(2) Uani 1 1 d .
H9 H 0.4064 0.0452 0.0851 0.075 Uiso 1 1 calc R
C10 C 0.2889(6) -0.0498(6) 0.1059(4) 0.063(2) Uani 1 1 d .
C11 C 0.2084(6) -0.0588(6) 0.1536(5) 0.063(2) Uani 1 1 d .
H11 H 0.1654 -0.1183 0.1483 0.075 Uiso 1 1 calc R
C12 C 0.1914(5) 0.0193(5) 0.2088(4) 0.0496(17) Uani 1 1 d .
C13 C 0.1076(6) 0.0051(5) 0.2641(4) 0.0561(18) Uani 1 1 d .
H13A H 0.1266 -0.0303 0.2921 0.067 Uiso 1 1 calc R
H13B H 0.1133 0.0660 0.3038 0.067 Uiso 1 1 calc R
C14 C -0.2639(6) 0.0094(6) 0.1732(5) 0.066(2) Uani 1 1 d .
C15 C -0.3790(7) -0.0567(8) 0.1342(6) 0.101(3) Uani 1 1 d .
H15A H -0.4246 -0.0208 0.1317 0.151 Uiso 1 1 calc R
H15B H -0.4070 -0.0927 0.1653 0.151 Uiso 1 1 calc R
H15C H -0.3778 -0.0982 0.0812 0.151 Uiso 1 1 calc R
C16 C -0.2257(7) 0.0660(7) 0.1232(5) 0.080(3) Uani 1 1 d .
H16A H -0.2226 0.0248 0.0705 0.120 Uiso 1 1 calc R
H16B H -0.1548 0.1109 0.1475 0.120 Uiso 1 1 calc R
H16C H -0.2754 0.0982 0.1199 0.120 Uiso 1 1 calc R
C17 C -0.2704(7) 0.0736(7) 0.2585(5) 0.084(3) Uani 1 1 d .
H17A H -0.1988 0.1145 0.2856 0.126 Uiso 1 1 calc R
H17B H -0.3018 0.0358 0.2875 0.126 Uiso 1 1 calc R
H17C H -0.3147 0.1103 0.2555 0.126 Uiso 1 1 calc R
C18 C -0.2034(10) -0.2983(7) 0.1279(8) 0.116(4) Uani 1 1 d .
H18A H -0.1483 -0.3222 0.1387 0.174 Uiso 1 1 calc R
H18B H -0.2276 -0.3236 0.0713 0.174 Uiso 1 1 calc R
H18C H -0.2636 -0.3161 0.1541 0.174 Uiso 1 1 calc R
C19 C 0.4179(6) 0.2156(6) 0.1817(5) 0.065(2) Uani 1 1 d .
C20 C 0.5108(7) 0.2091(7) 0.1327(6) 0.096(3) Uani 1 1 d .
H20A H 0.5486 0.1729 0.1464 0.144 Uiso 1 1 calc R
H20B H 0.5603 0.2710 0.1444 0.144 Uiso 1 1 calc R
H20C H 0.4816 0.1795 0.0768 0.144 Uiso 1 1 calc R
C21 C 0.4726(8) 0.2706(7) 0.2692(6) 0.097(3) Uani 1 1 d .
H21A H 0.4186 0.2814 0.3024 0.145 Uiso 1 1 calc R
H21B H 0.5240 0.3297 0.2748 0.145 Uiso 1 1 calc R
H21C H 0.5095 0.2353 0.2851 0.145 Uiso 1 1 calc R
C22 C 0.3572(8) 0.2694(8) 0.1542(7) 0.100(3) Uani 1 1 d .
H22A H 0.3260 0.2347 0.0988 0.150 Uiso 1 1 calc R
H22B H 0.4070 0.3296 0.1611 0.150 Uiso 1 1 calc R
H22C H 0.3006 0.2777 0.1854 0.150 Uiso 1 1 calc R
C23 C 0.3086(8) -0.1368(7) 0.0472(6) 0.092(3) Uani 1 1 d .
H23A H 0.2448 -0.1750 0.0079 0.137 Uiso 1 1 calc R
H23B H 0.3248 -0.1721 0.0757 0.137 Uiso 1 1 calc R
H23C H 0.3687 -0.1179 0.0213 0.137 Uiso 1 1 calc R
C24 C 0.2538(6) 0.4761(5) 0.3632(4) 0.0514(17) Uani 1 1 d .
C25 C 0.2538(6) 0.5554(5) 0.3458(4) 0.0558(18) Uani 1 1 d .
C26 C 0.3016(7) 0.6430(5) 0.4053(5) 0.065(2) Uani 1 1 d .
H26 H 0.2993 0.6943 0.3946 0.079 Uiso 1 1 calc R
C27 C 0.3525(6) 0.6603(5) 0.4792(5) 0.064(2) Uani 1 1 d .
C28 C 0.3583(5) 0.5838(5) 0.4936(4) 0.0561(18) Uani 1 1 d .
H28 H 0.3954 0.5933 0.5421 0.067 Uiso 1 1 calc R
C29 C 0.3097(5) 0.4925(5) 0.4368(4) 0.0492(17) Uani 1 1 d .
C30 C 0.1590(6) 0.3120(5) 0.4912(4) 0.0499(17) Uani 1 1 d .
C31 C 0.1015(7) 0.2883(6) 0.5497(4) 0.061(2) Uani 1 1 d .
C32 C 0.1423(8) 0.3437(6) 0.6284(5) 0.074(2) Uani 1 1 d .
H32 H 0.1026 0.3309 0.6667 0.089 Uiso 1 1 calc R
C33 C 0.2379(10) 0.4166(6) 0.6539(5) 0.082(3) Uani 1 1 d .
C34 C 0.2958(8) 0.4367(6) 0.5969(5) 0.071(2) Uani 1 1 d .
H34 H 0.3618 0.4855 0.6133 0.085 Uiso 1 1 calc R
C35 C 0.2580(6) 0.3860(5) 0.5159(4) 0.0501(17) Uani 1 1 d .
C36 C 0.3247(6) 0.4127(5) 0.4565(4) 0.0552(18) Uani 1 1 d .
H36A H 0.3075 0.3576 0.4072 0.066 Uiso 1 1 calc R
H36B H 0.4007 0.4298 0.4772 0.066 Uiso 1 1 calc R
C37 C 0.2062(7) 0.5437(5) 0.2641(5) 0.068(2) Uani 1 1 d .
C38 C 0.2302(10) 0.6375(7) 0.2546(6) 0.105(4) Uani 1 1 d .
H38A H 0.2004 0.6775 0.2941 0.157 Uiso 1 1 calc R
H38B H 0.1978 0.6264 0.2022 0.157 Uiso 1 1 calc R
H38C H 0.3072 0.6671 0.2614 0.157 Uiso 1 1 calc R
C39 C 0.0820(8) 0.4998(6) 0.2509(5) 0.084(3) Uani 1 1 d .
H39A H 0.0631 0.4416 0.2578 0.126 Uiso 1 1 calc R
H39B H 0.0526 0.4887 0.1978 0.126 Uiso 1 1 calc R
H39C H 0.0527 0.5419 0.2889 0.126 Uiso 1 1 calc R
C40 C 0.2564(9) 0.4846(7) 0.2006(6) 0.095(3) Uani 1 1 d .
H40A H 0.3314 0.5194 0.2045 0.142 Uiso 1 1 calc R
H40B H 0.2184 0.4688 0.1487 0.142 Uiso 1 1 calc R
H40C H 0.2511 0.4282 0.2084 0.142 Uiso 1 1 calc R
C41 C 0.4001(9) 0.7589(6) 0.5429(6) 0.095(3) Uani 1 1 d .
H41A H 0.4488 0.7982 0.5215 0.143 Uiso 1 1 calc R
H41B H 0.4389 0.7574 0.5879 0.143 Uiso 1 1 calc R
H41C H 0.3426 0.7834 0.5596 0.143 Uiso 1 1 calc R
C42 C -0.0043(7) 0.2043(7) 0.5251(5) 0.073(2) Uani 1 1 d .
C43 C -0.0438(9) 0.1875(9) 0.5990(6) 0.111(4) Uani 1 1 d .
H43A H -0.1061 0.1316 0.5821 0.166 Uiso 1 1 calc R
H43B H -0.0631 0.2399 0.6324 0.166 Uiso 1 1 calc R
H43C H 0.0131 0.1805 0.6285 0.166 Uiso 1 1 calc R
C44 C -0.0945(8) 0.2228(9) 0.4833(7) 0.110(4) Uani 1 1 d .
H44A H -0.0705 0.2365 0.4385 0.165 Uiso 1 1 calc R
H44B H -0.1107 0.2751 0.5202 0.165 Uiso 1 1 calc R
H44C H -0.1585 0.1682 0.4651 0.165 Uiso 1 1 calc R
C45 C 0.0129(9) 0.1135(7) 0.4699(6) 0.095(3) Uani 1 1 d .
H45A H 0.0330 0.1195 0.4214 0.143 Uiso 1 1 calc R
H45B H -0.0532 0.0618 0.4576 0.143 Uiso 1 1 calc R
H45C H 0.0695 0.1027 0.4963 0.143 Uiso 1 1 calc R
C46 C 0.2804(13) 0.4756(8) 0.7433(5) 0.140(6) Uani 1 1 d .
H46A H 0.2592 0.5306 0.7594 0.210 Uiso 1 1 calc R
H46B H 0.3581 0.4939 0.7527 0.210 Uiso 1 1 calc R
H46C H 0.2503 0.4392 0.7736 0.210 Uiso 1 1 calc R
C47 C 0.0251(11) 0.2620(7) 0.0999(6) 0.109(4) Uani 1 1 d .
H47A H -0.0492 0.2592 0.1058 0.131 Uiso 1 1 calc R
H47B H 0.0709 0.3273 0.1221 0.131 Uiso 1 1 calc R
C48 C 0.0325(14) 0.2214(9) 0.0200(6) 0.138(5) Uani 1 1 d .
H48A H 0.0979 0.2584 0.0081 0.165 Uiso 1 1 calc R
H48B H -0.0296 0.2182 -0.0130 0.165 Uiso 1 1 calc R
C49 C 0.0352(12) 0.1274(8) 0.0042(6) 0.118(4) Uani 1 1 d .
H49A H 0.0900 0.1146 -0.0286 0.142 Uiso 1 1 calc R
H49B H -0.0347 0.0807 -0.0233 0.142 Uiso 1 1 calc R
C50 C 0.0617(8) 0.1255(6) 0.0826(5) 0.077(2) Uani 1 1 d .
H50A H 0.0089 0.0727 0.0884 0.093 Uiso 1 1 calc R
H50B H 0.1331 0.1200 0.0886 0.093 Uiso 1 1 calc R
C51 C -0.0160(7) 0.4031(6) 0.3960(5) 0.077(2) Uani 1 1 d .
H51A H 0.0401 0.4558 0.3929 0.092 Uiso 1 1 calc R
H51B H 0.0102 0.3882 0.4385 0.092 Uiso 1 1 calc R
C52 C -0.1176(8) 0.4263(7) 0.4119(7) 0.102(4) Uani 1 1 d .
H52A H -0.1078 0.4896 0.4164 0.122 Uiso 1 1 calc R
H52B H -0.1389 0.4204 0.4607 0.122 Uiso 1 1 calc R
C53 C -0.2009(9) 0.3555(10) 0.3404(7) 0.143(6) Uani 1 1 d .
H53A H -0.2495 0.3074 0.3544 0.171 Uiso 1 1 calc R
H53B H -0.2436 0.3858 0.3217 0.171 Uiso 1 1 calc R
C54 C -0.1439(7) 0.3152(7) 0.2800(6) 0.091(3) Uani 1 1 d .
H54A H -0.1305 0.3488 0.2449 0.109 Uiso 1 1 calc R
H54B H -0.1857 0.2501 0.2483 0.109 Uiso 1 1 calc R
C55 C 0.448(3) 0.018(2) 0.310(2) 0.125(15) Uiso 0.50 1 d PD
C55' C 0.4208(18) 0.0044(13) 0.3083(11) 0.053(5) Uiso 0.50 1 d PD
C56 C 0.424(2) -0.0852(18) 0.2946(15) 0.100(8) Uiso 0.50 1 d PD
C56' C 0.375(2) -0.1011(15) 0.2862(15) 0.109(9) Uiso 0.50 1 d PD
C57 C 0.399(3) -0.0949(19) 0.3727(14) 0.110(10) Uiso 0.50 1 d PD
C57' C 0.353(3) -0.1059(19) 0.3638(16) 0.140(14) Uiso 0.50 1 d PD
C58 C 0.340(2) -0.0212(16) 0.4076(15) 0.099(8) Uiso 0.50 1 d PD
C58' C 0.385(2) -0.0062(16) 0.4311(13) 0.099(8) Uiso 0.50 1 d PD
C59 C 0.288(3) 0.111(2) 0.6003(19) 0.149(13) Uiso 0.50 1 d PD
C59' C 0.256(3) 0.120(2) 0.578(2) 0.161(15) Uiso 0.50 1 d PD
C60 C 0.344(3) 0.171(2) 0.683(2) 0.166(13) Uiso 0.50 1 d PD
C60' C 0.267(3) 0.159(2) 0.6635(19) 0.167(13) Uiso 0.50 1 d PD
C61 C 0.421(3) 0.267(2) 0.6941(19) 0.149(10) Uiso 0.50 1 d PD
C61' C 0.368(2) 0.238(2) 0.6987(16) 0.116(7) Uiso 0.50 1 d PD
C62 C 0.409(3) 0.265(2) 0.6100(17) 0.149(10) Uiso 0.50 1 d PD
C62' C 0.415(3) 0.259(2) 0.6284(15) 0.116(7) Uiso 0.50 1 d PD
C63 C 1.062(4) 0.515(3) 0.978(3) 0.236(8) Uiso 0.50 1 d PD
C64 C 1.012(4) 0.561(4) 1.037(3) 0.236(8) Uiso 0.50 1 d PD
C65 C 0.930(4) 0.518(3) 1.071(3) 0.236(8) Uiso 0.50 1 d PD
C66 C 0.883(4) 0.422(3) 1.023(3) 0.236(8) Uiso 0.50 1 d PD
C67 C 0.902(4) 0.376(3) 0.948(3) 0.236(8) Uiso 0.50 1 d PD
C68 C 0.996(4) 0.425(3) 0.928(3) 0.236(8) Uiso 0.50 1 d PD
C69 C 1.172(4) 0.573(3) 0.965(3) 0.236(8) Uiso 0.50 1 d PD
O9 O 0.467(3) 0.531(3) 1.0638(18) 0.248(14) Uiso 0.50 1 d PD
C70 C 0.450(4) 0.617(3) 1.063(3) 0.228(11) Uiso 0.50 1 d PD
C71 C 0.477(4) 0.608(3) 0.984(3) 0.228(11) Uiso 0.50 1 d PD
C72 C 0.520(5) 0.528(4) 0.952(3) 0.228(11) Uiso 0.50 1 d PD
C73 C 0.518(5) 0.472(3) 1.002(3) 0.228(11) Uiso 0.50 1 d PD

loop_
_atom_site_aniso_label
_atom_site_aniso_U_11
_atom_site_aniso_U_22
_atom_site_aniso_U_33
_atom_site_aniso_U_23
_atom_site_aniso_U_13
_atom_site_aniso_U_12
Sm1 0.0485(2) 0.0439(2) 0.0440(2) 0.01029(15) 0.00434(15) 0.01873(17)
K1 0.0886(13) 0.0802(13) 0.0663(11) 0.0269(10) 0.0070(10) 0.0503(11)
O1 0.049(3) 0.044(3) 0.057(3) 0.013(2) 0.001(2) 0.013(2)
O2 0.059(3) 0.052(3) 0.057(3) 0.016(2) 0.018(2) 0.026(3)
O3 0.065(3) 0.042(3) 0.060(3) 0.015(2) 0.004(2) 0.020(2)
O4 0.051(3) 0.058(3) 0.047(3) 0.014(2) 0.009(2) 0.016(2)
O5 0.098(4) 0.061(3) 0.043(3) 0.010(2) -0.001(3) 0.026(3)
O6 0.060(3) 0.071(4) 0.080(4) 0.011(3) 0.004(3) 0.039(3)
C1 0.054(4) 0.047(4) 0.039(4) 0.014(3) 0.007(3) 0.013(4)
C2 0.050(4) 0.056(5) 0.052(4) 0.015(3) 0.011(3) 0.010(4)
C3 0.054(5) 0.062(5) 0.066(5) 0.017(4) 0.013(4) -0.001(4)
C4 0.081(6) 0.052(5) 0.091(7) 0.025(5) 0.032(5) 0.016(5)
C5 0.069(5) 0.059(5) 0.079(6) 0.031(4) 0.021(4) 0.026(5)
C6 0.059(4) 0.044(4) 0.052(4) 0.013(3) 0.013(3) 0.013(4)
C7 0.055(4) 0.060(5) 0.046(4) 0.020(3) 0.004(3) 0.022(4)
C8 0.044(4) 0.066(5) 0.055(4) 0.019(4) 0.008(3) 0.026(4)
C9 0.053(4) 0.077(6) 0.057(5) 0.017(4) 0.011(4) 0.031(4)
C10 0.055(5) 0.070(5) 0.053(4) 0.008(4) 0.007(4) 0.027(4)
C11 0.050(4) 0.057(5) 0.072(5) 0.014(4) -0.002(4) 0.021(4)
C12 0.044(4) 0.054(4) 0.048(4) 0.012(3) 0.002(3) 0.024(3)
C13 0.062(5) 0.062(5) 0.053(4) 0.026(4) 0.012(4) 0.027(4)
C14 0.041(4) 0.074(6) 0.076(5) 0.027(4) 0.003(4) 0.010(4)
C15 0.055(5) 0.106(8) 0.115(8) 0.033(7) -0.013(5) 0.006(5)
C16 0.075(6) 0.086(6) 0.081(6) 0.033(5) 0.002(5) 0.030(5)
C17 0.062(5) 0.090(7) 0.089(7) 0.018(5) 0.021(5) 0.031(5)
C18 0.118(9) 0.057(6) 0.161(11) 0.040(7) 0.033(8) 0.013(6)
C19 0.054(5) 0.072(5) 0.069(5) 0.023(4) 0.022(4) 0.026(4)
C20 0.066(6) 0.089(7) 0.126(9) 0.033(6) 0.041(6) 0.025(5)
C21 0.076(6) 0.100(8) 0.086(7) 0.023(6) 0.006(5) 0.008(6)
C22 0.086(7) 0.106(8) 0.154(10) 0.085(8) 0.051(7) 0.049(6)
C23 0.083(6) 0.085(7) 0.088(7) 0.002(5) 0.019(5) 0.040(6)
C24 0.047(4) 0.047(4) 0.054(4) 0.015(3) 0.011(3) 0.014(3)
C25 0.059(4) 0.039(4) 0.065(5) 0.019(3) 0.014(4) 0.011(4)
C26 0.080(6) 0.044(4) 0.073(5) 0.028(4) 0.020(5) 0.012(4)
C27 0.062(5) 0.039(4) 0.077(6) 0.018(4) 0.015(4) 0.002(4)
C28 0.042(4) 0.056(5) 0.059(4) 0.020(4) 0.005(3) 0.002(3)
C29 0.039(4) 0.043(4) 0.059(4) 0.015(3) 0.018(3) 0.011(3)
C30 0.056(4) 0.054(4) 0.048(4) 0.017(3) 0.012(3) 0.033(4)
C31 0.073(5) 0.062(5) 0.053(5) 0.020(4) 0.015(4) 0.033(4)
C32 0.107(7) 0.070(6) 0.056(5) 0.034(4) 0.024(5) 0.031(6)
C33 0.141(9) 0.060(5) 0.043(4) 0.019(4) 0.006(5) 0.032(6)
C34 0.094(6) 0.055(5) 0.052(5) 0.018(4) -0.008(4) 0.014(5)
C35 0.060(4) 0.047(4) 0.043(4) 0.013(3) 0.005(3) 0.024(4)
C36 0.049(4) 0.050(4) 0.061(4) 0.012(3) 0.004(3) 0.022(4)
C37 0.087(6) 0.049(4) 0.063(5) 0.022(4) 0.007(4) 0.017(4)
C38 0.148(10) 0.073(6) 0.090(7) 0.044(6) -0.005(7) 0.020(7)
C39 0.101(7) 0.062(5) 0.080(6) 0.024(5) -0.008(5) 0.023(5)
C40 0.121(8) 0.094(7) 0.073(6) 0.035(5) 0.021(6) 0.037(7)
C41 0.120(8) 0.045(5) 0.082(6) 0.006(4) -0.001(6) 0.001(5)
C42 0.072(6) 0.083(6) 0.067(5) 0.033(5) 0.023(4) 0.023(5)
C43 0.102(8) 0.140(10) 0.103(8) 0.067(7) 0.049(7) 0.032(7)
C44 0.070(6) 0.147(11) 0.117(9) 0.064(8) 0.014(6) 0.027(7)
C45 0.102(8) 0.072(6) 0.103(8) 0.036(6) 0.033(6) 0.013(6)
C46 0.237(16) 0.091(8) 0.048(6) 0.014(5) -0.001(8) 0.014(9)
C47 0.180(12) 0.071(6) 0.067(6) 0.019(5) -0.012(7) 0.042(7)
C48 0.253(17) 0.136(11) 0.060(6) 0.044(7) 0.027(8) 0.106(12)
C49 0.205(13) 0.114(9) 0.054(6) 0.023(6) 0.024(7) 0.091(10)
C50 0.090(6) 0.083(6) 0.056(5) 0.016(4) 0.011(4) 0.041(5)
C51 0.078(6) 0.072(6) 0.076(6) 0.014(5) 0.013(5) 0.037(5)
C52 0.074(6) 0.091(7) 0.118(8) -0.001(6) 0.017(6) 0.049(6)
C53 0.075(7) 0.161(12) 0.132(10) -0.026(9) -0.001(7) 0.062(8)
C54 0.064(6) 0.080(6) 0.102(7) 0.004(5) -0.009(5) 0.027(5)

loop_
_atom_type_symbol
_atom_type_description
_atom_type_scat_dispersion_real
_atom_type_scat_dispersion_imag
_atom_type_scat_source
C C 0.0033 0.0016 'International Tables Vol C Tables 4.2.6.8 and 6.1.1.4'
H H 0.0000 0.0000 'International Tables Vol C Tables 4.2.6.8 and 6.1.1.4'
K K 0.2009 0.2494 'International Tables Vol C Tables 4.2.6.8 and 6.1.1.4'
O O 0.0106 0.0060 'International Tables Vol C Tables 4.2.6.8 and 6.1.1.4'
Sm Sm -0.1638 3.4418 'International Tables Vol C Tables 4.2.6.8 and 6.1.1.4'

loop_
_geom_angle_atom_site_label_1
_geom_angle_atom_site_label_2
_geom_angle_atom_site_label_3
_geom_angle
_geom_angle_site_symmetry_1
_geom_angle_site_symmetry_3
O4 Sm1 O3 92.51(17) . .
O4 Sm1 O1 97.03(17) . .
O3 Sm1 O1 167.26(17) . .
O4 Sm1 O2 88.08(17) . .
O3 Sm1 O2 94.33(18) . .
O1 Sm1 O2 94.40(17) . .
O4 Sm1 O5 177.31(17) . .
O3 Sm1 O5 90.11(18) . .
O1 Sm1 O5 80.28(18) . .
O2 Sm1 O5 92.32(18) . .
O4 Sm1 O6 87.92(18) . .
O3 Sm1 O6 80.28(18) . .
O1 Sm1 O6 91.62(17) . .
O2 Sm1 O6 173.14(17) . .
O5 Sm1 O6 91.94(19) . .
O4 Sm1 K1 45.48(12) . .
O3 Sm1 K1 96.43(13) . .
O1 Sm1 K1 96.28(12) . .
O2 Sm1 K1 42.64(12) . .
O5 Sm1 K1 134.75(14) . .
O6 Sm1 K1 133.31(13) . .
O8' K1 O7' 82.2(6) . .
O8' K1 O7 89.2(6) . .
O7' K1 O7 7.2(6) . .
O8' K1 O2 171.9(5) . .
O7' K1 O2 104.5(4) . .
O7 K1 O2 97.4(4) . .
O8' K1 O8 9.6(6) . .
O7' K1 O8 72.6(5) . .
O7 K1 O8 79.6(6) . .
O2 K1 O8 174.3(4) . .
O8' K1 O4 105.6(5) . .
O7' K1 O4 153.1(4) . .
O7 K1 O4 148.6(5) . .
O2 K1 O4 66.43(13) . .
O8 K1 O4 113.9(4) . .
O8' K1 C30 82.9(5) . .
O7' K1 C30 159.3(4) . .
O7 K1 C30 161.9(4) . .
O2 K1 C30 89.49(16) . .
O8 K1 C30 92.0(4) . .
O4 K1 C30 25.52(15) . .
O8' K1 C35 80.4(5) . .
O7' K1 C35 159.6(4) . .
O7 K1 C35 166.3(5) . .
O2 K1 C35 93.78(16) . .
O8 K1 C35 89.9(4) . .
O4 K1 C35 44.46(15) . .
C30 K1 C35 25.06(18) . .
O8' K1 C7 162.6(5) . .
O7' K1 C7 81.6(4) . .
O7 K1 C7 74.4(4) . .
O2 K1 C7 22.94(15) . .
O8 K1 C7 153.4(4) . .
O4 K1 C7 86.44(16) . .
C30 K1 C7 111.01(18) . .
C35 K1 C7 116.63(18) . .
O8' K1 C36 99.7(5) . .
O7' K1 C36 151.7(4) . .
O7 K1 C36 151.9(4) . .
O2 K1 C36 76.68(16) . .
O8 K1 C36 108.3(4) . .
O4 K1 C36 53.75(16) . .
C30 K1 C36 46.07(18) . .
C35 K1 C36 26.20(17) . .
C7 K1 C36 97.58(19) . .
O8' K1 C13 124.9(5) . .
O7' K1 C13 76.6(4) . .
O7 K1 C13 70.8(5) . .
O2 K1 C13 53.93(16) . .
O8 K1 C13 120.3(4) . .
O4 K1 C13 78.03(16) . .
C30 K1 C13 100.53(19) . .
C35 K1 C13 122.48(18) . .
C7 K1 C13 44.37(17) . .
C36 K1 C13 122.17(18) . .
O8' K1 Sm1 138.6(5) . .
O7' K1 Sm1 132.5(4) . .
O7 K1 Sm1 125.4(4) . .
O2 K1 Sm1 33.35(9) . .
O8 K1 Sm1 146.4(4) . .
O4 K1 Sm1 33.11(9) . .
C30 K1 Sm1 57.15(13) . .
C35 K1 Sm1 67.84(12) . .
C7 K1 Sm1 53.87(12) . .
C36 K1 Sm1 61.57(13) . .
C13 K1 Sm1 60.62(13) . .
C1 O1 Sm1 158.5(4) . .
C7 O2 Sm1 137.0(4) . .
C7 O2 K1 103.8(4) . .
Sm1 O2 K1 104.00(17) . .
C24 O3 Sm1 151.5(5) . .
C30 O4 Sm1 154.0(5) . .
C30 O4 K1 86.6(4) . .
Sm1 O4 K1 101.40(16) . .
C47 O5 C50 107.5(6) . .
C47 O5 Sm1 133.5(5) . .
C50 O5 Sm1 118.7(5) . .
C54 O6 C51 107.5(6) . .
C54 O6 Sm1 136.0(5) . .
C51 O6 Sm1 116.2(4) . .
C55 O7 C58 116(2) . .
C55 O7 K1 131.3(15) . .
C58 O7 K1 111.7(13) . .
C58' O7' C55' 107.4(16) . .
C58' O7' K1 126.8(13) . .
C55' O7' K1 125.8(11) . .
C62 O8 C59 115(2) . .
C62 O8 K1 102.6(16) . .
C59 O8 K1 135.0(17) . .
C62' O8' C59' 116(2) . .
C62' O8' K1 130.3(17) . .
C59' O8' K1 113.4(18) . .
O1 C1 C6 119.4(6) . .
O1 C1 C2 122.9(7) . .
C6 C1 C2 117.7(7) . .
C3 C2 C1 118.6(7) . .
C3 C2 C14 120.3(7) . .
C1 C2 C14 121.1(7) . .
C2 C3 C4 123.4(8) . .
C2 C3 H3 118.3 . .
C4 C3 H3 118.3 . .
C5 C4 C3 117.9(8) . .
C5 C4 C18 121.7(9) . .
C3 C4 C18 120.4(9) . .
C4 C5 C6 120.8(8) . .
C4 C5 H5 119.6 . .
C6 C5 H5 119.6 . .
C5 C6 C1 121.6(7) . .
C5 C6 C13 118.5(7) . .
C1 C6 C13 119.8(6) . .
O2 C7 C12 119.6(6) . .
O2 C7 C8 121.5(7) . .
C12 C7 C8 118.9(7) . .
O2 C7 K1 53.2(3) . .
C12 C7 K1 91.5(4) . .
C8 C7 K1 122.8(5) . .
C9 C8 C7 118.6(7) . .
C9 C8 C19 119.8(7) . .
C7 C8 C19 121.6(6) . .
C10 C9 C8 123.3(7) . .
C10 C9 H9 118.4 . .
C8 C9 H9 118.4 . .
C9 C10 C11 117.9(7) . .
C9 C10 C23 121.6(7) . .
C11 C10 C23 120.4(8) . .
C12 C11 C10 121.3(8) . .
C12 C11 H11 119.4 . .
C10 C11 H11 119.4 . .
C11 C12 C7 119.9(7) . .
C11 C12 C13 118.8(7) . .
C7 C12 C13 121.2(6) . .
C6 C13 C12 115.7(6) . .
C6 C13 K1 149.5(5) . .
C12 C13 K1 86.7(4) . .
C6 C13 H13A 108.3 . .
C12 C13 H13A 108.3 . .
K1 C13 H13A 81.3 . .
C6 C13 H13B 108.3 . .
C12 C13 H13B 108.3 . .
K1 C13 H13B 42.0 . .
H13A C13 H13B 107.4 . .
C16 C14 C15 107.0(7) . .
C16 C14 C2 110.0(6) . .
C15 C14 C2 112.9(7) . .
C16 C14 C17 110.9(8) . .
C15 C14 C17 107.3(7) . .
C2 C14 C17 108.8(7) . .
C14 C15 H15A 109.5 . .
C14 C15 H15B 109.5 . .
H15A C15 H15B 109.5 . .
C14 C15 H15C 109.5 . .
H15A C15 H15C 109.5 . .
H15B C15 H15C 109.5 . .
C14 C16 H16A 109.5 . .
C14 C16 H16B 109.5 . .
H16A C16 H16B 109.5 . .
C14 C16 H16C 109.5 . .
H16A C16 H16C 109.5 . .
H16B C16 H16C 109.5 . .
C14 C17 H17A 109.5 . .
C14 C17 H17B 109.5 . .
H17A C17 H17B 109.5 . .
C14 C17 H17C 109.5 . .
H17A C17 H17C 109.5 . .
H17B C17 H17C 109.5 . .
C4 C18 H18A 109.5 . .
C4 C18 H18B 109.5 . .
H18A C18 H18B 109.5 . .
C4 C18 H18C 109.5 . .
H18A C18 H18C 109.5 . .
H18B C18 H18C 109.5 . .
C22 C19 C21 111.1(8) . .
C22 C19 C20 107.0(8) . .
C21 C19 C20 105.7(7) . .
C22 C19 C8 110.0(7) . .
C21 C19 C8 110.2(7) . .
C20 C19 C8 112.7(7) . .
C19 C20 H20A 109.5 . .
C19 C20 H20B 109.5 . .
H20A C20 H20B 109.5 . .
C19 C20 H20C 109.5 . .
H20A C20 H20C 109.5 . .
H20B C20 H20C 109.5 . .
C19 C21 H21A 109.5 . .
C19 C21 H21B 109.5 . .
H21A C21 H21B 109.5 . .
C19 C21 H21C 109.5 . .
H21A C21 H21C 109.5 . .
H21B C21 H21C 109.5 . .
C19 C22 H22A 109.5 . .
C19 C22 H22B 109.5 . .
H22A C22 H22B 109.5 . .
C19 C22 H22C 109.5 . .
H22A C22 H22C 109.5 . .
H22B C22 H22C 109.5 . .
C10 C23 H23A 109.5 . .
C10 C23 H23B 109.5 . .
H23A C23 H23B 109.5 . .
C10 C23 H23C 109.5 . .
H23A C23 H23C 109.5 . .
H23B C23 H23C 109.5 . .
O3 C24 C29 119.7(6) . .
O3 C24 C25 122.1(7) . .
C29 C24 C25 118.2(6) . .
C26 C25 C24 117.6(7) . .
C26 C25 C37 120.9(7) . .
C24 C25 C37 121.4(6) . .
C27 C26 C25 124.9(7) . .
C27 C26 H26 117.6 . .
C25 C26 H26 117.6 . .
C26 C27 C28 117.1(7) . .
C26 C27 C41 121.9(8) . .
C28 C27 C41 121.1(8) . .
C27 C28 C29 121.4(7) . .
C27 C28 H28 119.3 . .
C29 C28 H28 119.3 . .
C28 C29 C24 120.6(7) . .
C28 C29 C36 117.7(7) . .
C24 C29 C36 121.7(6) . .
O4 C30 C35 119.5(6) . .
O4 C30 C31 121.0(7) . .
C35 C30 C31 119.4(6) . .
O4 C30 K1 67.9(3) . .
C35 C30 K1 85.0(4) . .
C31 C30 K1 113.9(5) . .
C32 C31 C30 117.9(8) . .
C32 C31 C42 121.1(7) . .
C30 C31 C42 121.0(7) . .
C33 C32 C31 123.7(8) . .
C33 C32 H32 118.1 . .
C31 C32 H32 118.1 . .
C32 C33 C34 118.1(8) . .
C32 C33 C46 121.3(9) . .
C34 C33 C46 120.6(10) . .
C33 C34 C35 121.7(8) . .
C33 C34 H34 119.2 . .
C35 C34 H34 119.2 . .
C34 C35 C30 119.1(7) . .
C34 C35 C36 119.0(7) . .
C30 C35 C36 121.9(6) . .
C34 C35 K1 122.7(5) . .
C30 C35 K1 69.9(4) . .
C36 C35 K1 80.0(4) . .
C35 C36 C29 116.7(5) . .
C35 C36 K1 73.9(4) . .
C29 C36 K1 154.2(5) . .
C35 C36 H36A 108.1 . .
C29 C36 H36A 108.1 . .
K1 C36 H36A 46.9 . .
C35 C36 H36B 108.1 . .
C29 C36 H36B 108.1 . .
K1 C36 H36B 88.9 . .
H36A C36 H36B 107.3 . .
C25 C37 C40 109.4(7) . .
C25 C37 C38 112.7(7) . .
C40 C37 C38 106.6(8) . .
C25 C37 C39 109.7(7) . .
C40 C37 C39 111.9(7) . .
C38 C37 C39 106.5(8) . .
C37 C38 H38A 109.5 . .
C37 C38 H38B 109.5 . .
H38A C38 H38B 109.5 . .
C37 C38 H38C 109.5 . .
H38A C38 H38C 109.5 . .
H38B C38 H38C 109.5 . .
C37 C39 H39A 109.5 . .
C37 C39 H39B 109.5 . .
H39A C39 H39B 109.5 . .
C37 C39 H39C 109.5 . .
H39A C39 H39C 109.5 . .
H39B C39 H39C 109.5 . .
C37 C40 H40A 109.5 . .
C37 C40 H40B 109.5 . .
H40A C40 H40B 109.5 . .
C37 C40 H40C 109.5 . .
H40A C40 H40C 109.5 . .
H40B C40 H40C 109.5 . .
C27 C41 H41A 109.5 . .
C27 C41 H41B 109.5 . .
H41A C41 H41B 109.5 . .
C27 C41 H41C 109.5 . .
H41A C41 H41C 109.5 . .
H41B C41 H41C 109.5 . .
C31 C42 C45 111.1(7) . .
C31 C42 C44 110.3(8) . .
C45 C42 C44 110.0(9) . .
C31 C42 C43 110.8(8) . .
C45 C42 C43 106.7(8) . .
C44 C42 C43 107.8(8) . .
C42 C43 H43A 109.5 . .
C42 C43 H43B 109.5 . .
H43A C43 H43B 109.5 . .
C42 C43 H43C 109.5 . .
H43A C43 H43C 109.5 . .
H43B C43 H43C 109.5 . .
C42 C44 H44A 109.5 . .
C42 C44 H44B 109.5 . .
H44A C44 H44B 109.5 . .
C42 C44 H44C 109.5 . .
H44A C44 H44C 109.5 . .
H44B C44 H44C 109.5 . .
C42 C45 H45A 109.5 . .
C42 C45 H45B 109.5 . .
H45A C45 H45B 109.5 . .
C42 C45 H45C 109.5 . .
H45A C45 H45C 109.5 . .
H45B C45 H45C 109.5 . .
C33 C46 H46A 109.5 . .
C33 C46 H46B 109.5 . .
H46A C46 H46B 109.5 . .
C33 C46 H46C 109.5 . .
H46A C46 H46C 109.5 . .
H46B C46 H46C 109.5 . .
C48 C47 O5 108.9(9) . .
C48 C47 H47A 109.9 . .
O5 C47 H47A 109.9 . .
C48 C47 H47B 109.9 . .
O5 C47 H47B 109.9 . .
H47A C47 H47B 108.3 . .
C47 C48 C49 107.5(9) . .
C47 C48 H48A 110.2 . .
C49 C48 H48A 110.2 . .
C47 C48 H48B 110.2 . .
C49 C48 H48B 110.2 . .
H48A C48 H48B 108.5 . .
C48 C49 C50 106.1(8) . .
C48 C49 H49A 110.5 . .
C50 C49 H49A 110.5 . .
C48 C49 H49B 110.5 . .
C50 C49 H49B 110.5 . .
H49A C49 H49B 108.7 . .
O5 C50 C49 106.6(7) . .
O5 C50 H50A 110.4 . .
C49 C50 H50A 110.4 . .
O5 C50 H50B 110.4 . .
C49 C50 H50B 110.4 . .
H50A C50 H50B 108.6 . .
O6 C51 C52 106.8(7) . .
O6 C51 H51A 110.4 . .
C52 C51 H51A 110.4 . .
O6 C51 H51B 110.4 . .
C52 C51 H51B 110.4 . .
H51A C51 H51B 108.6 . .
C51 C52 C53 104.2(7) . .
C51 C52 H52A 110.9 . .
C53 C52 H52A 110.9 . .
C51 C52 H52B 110.9 . .
C53 C52 H52B 110.9 . .
H52A C52 H52B 108.9 . .
C54 C53 C52 107.4(9) . .
C54 C53 H53A 110.2 . .
C52 C53 H53A 110.2 . .
C54 C53 H53B 110.2 . .
C52 C53 H53B 110.2 . .
H53A C53 H53B 108.5 . .
C53 C54 O6 106.5(8) . .
C53 C54 H54A 110.4 . .
O6 C54 H54A 110.4 . .
C53 C54 H54B 110.4 . .
O6 C54 H54B 110.4 . .
H54A C54 H54B 108.6 . .
O7 C55 C56 99(2) . .
O7' C55' C56' 104.6(17) . .
C55 C56 C57 106(2) . .
C57' C56' C55' 102(2) . .
C56 C57 C58 102.2(18) . .
C56' C57' C58' 111(2) . .
O7 C58 C57 102.7(17) . .
O7' C58' C57' 98.6(19) . .
C60 C59 O8 99(2) . .
C60' C59' O8' 101(3) . .
C59 C60 C61 116(3) . .
C59' C60' C61' 111(3) . .
C60 C61 C62 102(2) . .
C60' C61' C62' 106(2) . .
O8 C62 C61 106(2) . .
O8' C62' C61' 101(2) . .
C65 C63 C66 92(6) 2_767 2_767
C65 C63 C64 80(4) 2_767 2_767
C66 C63 C64 167(8) 2_767 2_767
C65 C63 C64 157(9) 2_767 .
C66 C63 C64 94(4) 2_767 .
C64 C63 C64 90(6) 2_767 .
C65 C63 C68 53(3) 2_767 .
C66 C63 C68 143(6) 2_767 .
C64 C63 C68 27(3) 2_767 .
C64 C63 C68 113(4) . .
C65 C63 C69 75(5) 2_767 .
C66 C63 C69 28(4) 2_767 .
C64 C63 C69 152(6) 2_767 .
C64 C63 C69 117.3(19) . .
C68 C63 C69 128(4) . .
C65 C63 C67 145(5) 2_767 2_767
C66 C63 C67 53(3) 2_767 2_767
C64 C63 C67 134(6) 2_767 2_767
C64 C63 C67 45(2) . 2_767
C68 C63 C67 158(4) . 2_767
C69 C63 C67 73(3) . 2_767
C65 C63 C63 124(5) 2_767 2_767
C66 C63 C63 135(6) 2_767 2_767
C64 C63 C63 48(3) 2_767 2_767
C64 C63 C63 43(3) . 2_767
C68 C63 C63 72(3) . 2_767
C69 C63 C63 160(4) . 2_767
C67 C63 C63 87(3) 2_767 2_767
C65 C63 C68 165(8) 2_767 2_767
C66 C63 C68 96(4) 2_767 2_767
C64 C63 C68 90(5) 2_767 2_767
C64 C63 C68 9(5) . 2_767
C68 C63 C68 115(3) . 2_767
C69 C63 C68 117(3) . 2_767
C67 C63 C68 44.3(18) 2_767 2_767
C63 C63 C68 42.9(18) 2_767 2_767
C68 C64 C67 93(7) 2_767 2_767
C68 C64 C63 89(6) 2_767 2_767
C67 C64 C63 166(8) 2_767 2_767
C68 C64 C63 150(10) 2_767 .
C67 C64 C63 82(3) 2_767 .
C63 C64 C63 90(6) 2_767 .
C68 C64 C65 51(5) 2_767 .
C67 C64 C65 144(5) 2_767 .
C63 C64 C65 38(3) 2_767 .
C63 C64 C65 125(5) . .
C68 C64 C66 141(8) 2_767 2_767
C67 C64 C66 50(2) 2_767 2_767
C63 C64 C66 125(6) 2_767 2_767
C63 C64 C66 36(2) . 2_767
C65 C64 C66 161(5) . 2_767
C68 C64 C64 129(10) 2_767 2_767
C67 C64 C64 123(5) 2_767 2_767
C63 C64 C64 47(4) 2_767 2_767
C63 C64 C64 42(3) . 2_767
C65 C64 C64 84(4) . 2_767
C66 C64 C64 78(3) 2_767 2_767
C63 C65 C68 88(5) 2_767 2_767
C63 C65 C64 62(4) 2_767 .
C68 C65 C64 26(4) 2_767 .
C63 C65 C66 49(4) 2_767 .
C68 C65 C66 135(5) 2_767 .
C64 C65 C66 111(4) . .
C63 C65 C69 72(4) 2_767 2_767
C68 C65 C69 159(6) 2_767 2_767
C64 C65 C69 133(5) . 2_767
C66 C65 C69 30(3) . 2_767
C69 C66 C63 113(8) 2_767 2_767
C69 C66 C67 127(9) 2_767 .
C63 C66 C67 89(4) 2_767 .
C69 C66 C65 87(6) 2_767 .
C63 C66 C65 39(4) 2_767 .
C67 C66 C65 127(4) . .
C69 C66 C64 150(9) 2_767 2_767
C63 C66 C64 50(3) 2_767 2_767
C67 C66 C64 43(3) . 2_767
C65 C66 C64 87(3) . 2_767
C64 C67 C66 88(4) 2_767 .
C64 C67 C68 27(4) 2_767 .
C66 C67 C68 114(4) . .
C64 C67 C63 53(2) 2_767 2_767
C66 C67 C63 38(3) . 2_767
C68 C67 C63 77(3) . 2_767
C64 C67 C69 102(3) 2_767 2_767
C66 C67 C69 19(3) . 2_767
C68 C67 C69 126(4) . 2_767
C63 C67 C69 49.7(18) 2_767 2_767
C64 C68 C65 102(7) 2_767 2_767
C64 C68 C63 64(6) 2_767 .
C65 C68 C63 39(3) 2_767 .
C64 C68 C67 60(5) 2_767 .
C65 C68 C67 162(5) 2_767 .
C63 C68 C67 123(4) . .
C64 C68 C63 21(10) 2_767 2_767
C65 C68 C63 103(4) 2_767 2_767
C63 C68 C63 65(3) . 2_767
C67 C68 C63 59(2) . 2_767
C66 C69 C63 39(5) 2_767 .
C66 C69 C65 63(5) 2_767 2_767
C63 C69 C65 33(3) . 2_767
C66 C69 C67 34(5) 2_767 2_767
C63 C69 C67 57.4(19) . 2_767
C65 C69 C67 89(3) 2_767 2_767
C72 O9 C73 87(4) 2_667 2_667
C72 O9 C70 163(4) 2_667 .
C73 O9 C70 77(3) 2_667 .
C72 O9 C73 39(4) 2_667 .
C73 O9 C73 50(4) 2_667 .
C70 O9 C73 125(2) . .
C71 C70 O9 97.6(16) . .
C71 C70 C73 53(2) . 2_667
O9 C70 C73 45(2) . 2_667
C73 C71 C70 71(2) 2_667 .
C73 C71 C72 39(3) 2_667 .
C70 C71 C72 109(3) . .
O9 C72 C73 102(6) 2_667 2_667
O9 C72 C71 166(6) 2_667 .
C73 C72 C71 66(3) 2_667 .
O9 C72 C73 54(4) 2_667 .
C73 C72 C73 52(5) 2_667 .
C71 C72 C73 116(3) . .
C72 C73 C73 88(4) 2_667 2_667
C72 C73 O9 159(9) 2_667 2_667
C73 C73 O9 78(4) 2_667 2_667
C72 C73 C71 75(4) 2_667 2_667
C73 C73 C71 158(8) 2_667 2_667
O9 C73 C71 114(4) 2_667 2_667
C72 C73 C72 128(5) 2_667 .
C73 C73 C72 41(3) 2_667 .
O9 C73 C72 40(2) 2_667 .
C71 C73 C72 154(3) 2_667 .
C72 C73 O9 39(3) 2_667 .
C73 C73 O9 52(3) 2_667 .
O9 C73 O9 130(4) 2_667 .
C71 C73 O9 113(3) 2_667 .
C72 C73 O9 91(3) . .
C72 C73 C70 129(6) 2_667 2_667
C73 C73 C70 135(6) 2_667 2_667
O9 C73 C70 59(2) 2_667 2_667
C71 C73 C70 55.7(19) 2_667 2_667
C72 C73 C70 98(3) . 2_667
O9 C73 C70 165(4) . 2_667

loop_
_geom_bond_atom_site_label_1
_geom_bond_atom_site_label_2
_geom_bond_distance
_geom_bond_site_symmetry_2
Sm1 O4 2.209(5) .
Sm1 O3 2.238(5) .
Sm1 O1 2.240(5) .
Sm1 O2 2.246(5) .
Sm1 O5 2.508(5) .
Sm1 O6 2.525(5) .
Sm1 K1 3.9646(18) .
K1 O8' 2.67(2) .
K1 O7' 2.682(16) .
K1 O7 2.728(19) .
K1 O2 2.768(5) .
K1 O8 2.773(17) .
K1 O4 2.884(5) .
K1 C30 3.107(7) .
K1 C35 3.296(7) .
K1 C7 3.355(7) .
K1 C36 3.379(7) .
K1 C13 3.423(8) .
O1 C1 1.332(8) .
O2 C7 1.347(8) .
O3 C24 1.324(8) .
O4 C30 1.341(8) .
O5 C47 1.436(11) .
O5 C50 1.439(9) .
O6 C54 1.436(10) .
O6 C51 1.456(9) .
O7 C55 1.440(18) .
O7 C58 1.449(17) .
O7' C58' 1.445(16) .
O7' C55' 1.479(15) .
O8 C62 1.445(19) .
O8 C59 1.488(18) .
O8' C62' 1.403(18) .
O8' C59' 1.450(18) .
C1 C6 1.398(10) .
C1 C2 1.421(10) .
C2 C3 1.372(11) .
C2 C14 1.542(11) .
C3 C4 1.387(12) .
C3 H3 0.9300 .
C4 C5 1.374(12) .
C4 C18 1.548(12) .
C5 C6 1.382(10) .
C5 H5 0.9300 .
C6 C13 1.521(10) .
C7 C12 1.401(10) .
C7 C8 1.415(10) .
C8 C9 1.383(10) .
C8 C19 1.538(11) .
C9 C10 1.366(11) .
C9 H9 0.9300 .
C10 C11 1.394(11) .
C10 C23 1.532(11) .
C11 C12 1.388(10) .
C11 H11 0.9300 .
C12 C13 1.537(9) .
C13 H13A 0.9700 .
C13 H13B 0.9700 .
C14 C16 1.513(11) .
C14 C15 1.527(11) .
C14 C17 1.548(11) .
C15 H15A 0.9600 .
C15 H15B 0.9600 .
C15 H15C 0.9600 .
C16 H16A 0.9600 .
C16 H16B 0.9600 .
C16 H16C 0.9600 .
C17 H17A 0.9600 .
C17 H17B 0.9600 .
C17 H17C 0.9600 .
C18 H18A 0.9600 .
C18 H18B 0.9600 .
C18 H18C 0.9600 .
C19 C22 1.532(12) .
C19 C21 1.535(12) .
C19 C20 1.538(10) .
C20 H20A 0.9600 .
C20 H20B 0.9600 .
C20 H20C 0.9600 .
C21 H21A 0.9600 .
C21 H21B 0.9600 .
C21 H21C 0.9600 .
C22 H22A 0.9600 .
C22 H22B 0.9600 .
C22 H22C 0.9600 .
C23 H23A 0.9600 .
C23 H23B 0.9600 .
C23 H23C 0.9600 .
C24 C29 1.399(10) .
C24 C25 1.434(10) .
C25 C26 1.376(10) .
C25 C37 1.515(11) .
C26 C27 1.372(11) .
C26 H26 0.9300 .
C27 C28 1.381(11) .
C27 C41 1.519(11) .
C28 C29 1.398(10) .
C28 H28 0.9300 .
C29 C36 1.526(10) .
C30 C35 1.401(10) .
C30 C31 1.424(10) .
C31 C32 1.368(11) .
C31 C42 1.538(12) .
C32 C33 1.364(13) .
C32 H32 0.9300 .
C33 C34 1.381(12) .
C33 C46 1.538(12) .
C34 C35 1.387(10) .
C34 H34 0.9300 .
C35 C36 1.515(10) .
C36 H36A 0.9700 .
C36 H36B 0.9700 .
C37 C40 1.520(12) .
C37 C38 1.536(11) .
C37 C39 1.537(12) .
C38 H38A 0.9600 .
C38 H38B 0.9600 .
C38 H38C 0.9600 .
C39 H39A 0.9600 .
C39 H39B 0.9600 .
C39 H39C 0.9600 .
C40 H40A 0.9600 .
C40 H40B 0.9600 .
C40 H40C 0.9600 .
C41 H41A 0.9600 .
C41 H41B 0.9600 .
C41 H41C 0.9600 .
C42 C45 1.539(12) .
C42 C44 1.541(13) .
C42 C43 1.544(12) .
C43 H43A 0.9600 .
C43 H43B 0.9600 .
C43 H43C 0.9600 .
C44 H44A 0.9600 .
C44 H44B 0.9600 .
C44 H44C 0.9600 .
C45 H45A 0.9600 .
C45 H45B 0.9600 .
C45 H45C 0.9600 .
C46 H46A 0.9600 .
C46 H46B 0.9600 .
C46 H46C 0.9600 .
C47 C48 1.382(13) .
C47 H47A 0.9700 .
C47 H47B 0.9700 .
C48 C49 1.460(14) .
C48 H48A 0.9700 .
C48 H48B 0.9700 .
C49 C50 1.471(12) .
C49 H49A 0.9700 .
C49 H49B 0.9700 .
C50 H50A 0.9700 .
C50 H50B 0.9700 .
C51 C52 1.494(11) .
C51 H51A 0.9700 .
C51 H51B 0.9700 .
C52 C53 1.508(14) .
C52 H52A 0.9700 .
C52 H52B 0.9700 .
C53 C54 1.421(13) .
C53 H53A 0.9700 .
C53 H53B 0.9700 .
C54 H54A 0.9700 .
C54 H54B 0.9700 .
C55 C56 1.519(18) .
C55' C56' 1.527(17) .
C56 C57 1.522(17) .
C56' C57' 1.479(18) .
C57 C58 1.569(18) .
C57' C58' 1.554(18) .
C59 C60 1.478(19) .
C59' C60' 1.433(19) .
C60 C61 1.509(19) .
C60' C61' 1.465(19) .
C61 C62 1.521(19) .
C61' C62' 1.541(18) .
C63 C65 0.88(6) 2_767
C63 C66 1.06(6) 2_767
C63 C64 1.26(6) 2_767
C63 C64 1.379(19) .
C63 C68 1.39(2) .
C63 C69 1.547(19) .
C63 C67 1.71(6) 2_767
C63 C63 1.86(10) 2_767
C63 C68 1.95(7) 2_767
C64 C68 0.63(7) 2_767
C64 C67 1.22(6) 2_767
C64 C63 1.26(6) 2_767
C64 C65 1.40(2) .
C64 C66 1.79(6) 2_767
C64 C64 1.87(11) 2_767
C65 C63 0.88(6) 2_767
C65 C68 1.12(5) 2_767
C65 C66 1.40(2) .
C65 C69 1.57(7) 2_767
C66 C69 0.78(6) 2_767
C66 C63 1.06(6) 2_767
C66 C67 1.367(19) .
C66 C64 1.79(6) 2_767
C67 C64 1.22(6) 2_767
C67 C68 1.40(2) .
C67 C63 1.71(6) 2_767
C67 C69 1.94(6) 2_767
C68 C64 0.63(7) 2_767
C68 C65 1.12(5) 2_767
C68 C63 1.95(7) 2_767
C69 C66 0.78(6) 2_767
C69 C65 1.57(7) 2_767
C69 C67 1.94(6) 2_767
O9 C72 0.96(5) 2_667
O9 C73 1.21(6) 2_667
O9 C70 1.475(19) .
O9 C73 1.509(19) .
C70 C71 1.466(19) .
C70 C73 1.68(5) 2_667
C71 C73 1.42(6) 2_667
C71 C72 1.50(2) .
C72 O9 0.96(5) 2_667
C72 C73 0.98(7) 2_667
C72 C73 1.50(2) .
C73 C72 0.98(7) 2_667
C73 C73 1.18(8) 2_667
C73 O9 1.21(6) 2_667
C73 C71 1.42(6) 2_667
C73 C70 1.68(5) 2_667
